data_7056189
loop_
_publ_author_name
'Echenique-Errandonea, Estitxu'
'Oyarzabal, Itziar'
'Cepeda, Javier'
'San sebastian, Eider'
'Rodriguez-Dieguez, Antonio'
'Seco, Jos\'e M'

_publ_section_title
;
 Photoluminescent and magnetic analysis of a family of lanthanide(III)
 complexes based on diclofenac
;
_journal_name_full 'New J. Chem.'
_journal_paper_doi 10.1039/C7NJ00794A
_journal_year 2017
_chemical_formula_moiety 'C86 H72 Cl12 N6 O16 Pr2'
_chemical_formula_sum 'C86 H72 Cl12 N6 O16 Pr2'
_chemical_formula_weight 2152.71
_chemical_name_systematic
'[diaquatetraquis((2,6-dichlorophenyl)amino)phenyl)acetato-k2O,O')bis((mu-2,6-dichlorophenyl)amino)phenyl)acetato-k2O,O':kO)dimethanoldipraseodymium(III)]'
_space_group_crystal_system monoclinic
_space_group_IT_number 14
_space_group_name_Hall '-P 2ybc'
_space_group_name_H-M_alt 'P 1 21/c 1'
_symmetry_space_group_name_Hall '-P 2ybc'
_symmetry_space_group_name_H-M 'P 1 21/c 1'
_atom_sites_solution_hydrogens mixed
_atom_sites_solution_primary direct
_atom_sites_solution_secondary difmap
_audit_creation_method SHELXL-2014
_audit_update_record
;
2017-05-11 deposited with the CCDC.
2017-05-16 downloaded from the CCDC.
;
_cell_angle_alpha 90
_cell_angle_beta 105.9068(12)
_cell_angle_gamma 90
_cell_formula_units_Z 2
_cell_length_a 9.8700(4)
_cell_length_b 33.5491(16)
_cell_length_c 13.9418(6)
_cell_measurement_reflns_used 43628
_cell_measurement_temperature 100(2)
_cell_measurement_theta_max 28.73
_cell_measurement_theta_min 2.34
_cell_volume 4439.8(3)
_computing_cell_refinement 'Bruker SAINT'
_computing_data_collection 'Bruker APEX2'
_computing_data_reduction 'Bruker SAINT'
_computing_molecular_graphics 'Bruker SHELXTL'
_computing_publication_material 'Bruker SHELXTL'
_computing_structure_refinement 'SHELXL-2014 (Sheldrick, 2014)'
_computing_structure_solution 'SHELXS-97 (Sheldrick 2008)'
_diffrn_ambient_temperature 100(2)
_diffrn_measured_fraction_theta_full 0.999
_diffrn_measured_fraction_theta_max 0.990
_diffrn_measurement_device_type 'Bruker APEX-II CCD'
_diffrn_measurement_method '\f and \w scans'
_diffrn_radiation_monochromator graphite
_diffrn_radiation_source 'fine-focus sealed tube'
_diffrn_radiation_type MoK\a
_diffrn_radiation_wavelength 0.71073
_diffrn_reflns_av_R_equivalents 0.0215
_diffrn_reflns_av_unetI/netI 0.0224
_diffrn_reflns_Laue_measured_fraction_full 0.999
_diffrn_reflns_Laue_measured_fraction_max 0.990
_diffrn_reflns_limit_h_max 13
_diffrn_reflns_limit_h_min -13
_diffrn_reflns_limit_k_max 44
_diffrn_reflns_limit_k_min -45
_diffrn_reflns_limit_l_max 18
_diffrn_reflns_limit_l_min -18
_diffrn_reflns_number 43628
_diffrn_reflns_point_group_measured_fraction_full 0.999
_diffrn_reflns_point_group_measured_fraction_max 0.990
_diffrn_reflns_theta_full 26.000
_diffrn_reflns_theta_max 28.756
_diffrn_reflns_theta_min 2.230
_exptl_absorpt_coefficient_mu 1.514
_exptl_absorpt_correction_T_max 0.7458
_exptl_absorpt_correction_T_min 0.6751
_exptl_absorpt_correction_type numerical
_exptl_absorpt_process_details
;
CrysAlisPro, Agilent Technologies,
Version 1.171.35.15 (release 03-08-2011 CrysAlis171 .NET)
(compiled Aug  3 2011,13:03:54)
Analytical numeric absorption correction using a multifaceted crystal
model based on expressions derived by R.C. Clark & J.S. Reid.
(Clark, R. C. & Reid, J. S. (1995). Acta Cryst. A51, 887-897)
;
_exptl_crystal_colour colourless
_exptl_crystal_density_diffrn 1.610
_exptl_crystal_density_method none
_exptl_crystal_description plate
_exptl_crystal_F_000 2160
_exptl_crystal_recrystallization_method 'Re-crystallisation from solvent: Water and methanol'
_exptl_crystal_size_max 0.20
_exptl_crystal_size_mid 0.14
_exptl_crystal_size_min 0.09
_refine_diff_density_max 0.823
_refine_diff_density_min -0.824
_refine_diff_density_rms 0.073
_refine_ls_extinction_coef 0.00031(5)
_refine_ls_extinction_expression Fc^*^=kFc[1+0.001xFc^2^\l^3^/sin(2\q)]^-1/4^
_refine_ls_extinction_method SHELXL
_refine_ls_goodness_of_fit_ref 1.061
_refine_ls_hydrogen_treatment constr
_refine_ls_matrix_type full
_refine_ls_number_parameters 552
_refine_ls_number_reflns 11416
_refine_ls_number_restraints 0
_refine_ls_restrained_S_all 1.061
_refine_ls_R_factor_all 0.0282
_refine_ls_R_factor_gt 0.0230
_refine_ls_shift/su_max 0.001
_refine_ls_shift/su_mean 0.000
_refine_ls_structure_factor_coef Fsqd
_refine_ls_weighting_details 'w=1/[\s^2^(Fo^2^)+(0.0186P)^2^+4.2616P] where P=(Fo^2^+2Fc^2^)/3'
_refine_ls_weighting_scheme calc
_refine_ls_wR_factor_gt 0.0501
_refine_ls_wR_factor_ref 0.0519
_reflns_Friedel_coverage 0.000
_reflns_number_gt 10313
_reflns_number_total 11416
_reflns_threshold_expression 'I > 2\s(I)'
_cod_data_source_file c7nj00794a2.cif
_cod_data_source_block Compound1
_cod_database_code 7056189
_shelx_space_group_comment
;
The symmetry employed for this shelxl refinement is uniquely defined
by the following loop, which should always be used as a source of
symmetry information in preference to the above space-group names.
They are only intended as comments.
;
_shelxl_version_number 2014-3

loop_
_space_group_symop_operation_xyz
'x, y, z'
'-x, y+1/2, -z+1/2'
'-x, -y, -z'
'x, -y-1/2, z-1/2'

loop_
_atom_site_label
_atom_site_type_symbol
_atom_site_fract_x
_atom_site_fract_y
_atom_site_fract_z
_atom_site_U_iso_or_equiv
_atom_site_adp_type
_atom_site_occupancy
_atom_site_site_symmetry_order
_atom_site_calc_flag
_atom_site_refinement_flags_posn
_atom_site_refinement_flags_adp
Pr1 Pr 0.30697(2) 0.00498(2) 0.03160(2) 0.00815(3) Uani 1 1 d . .
Cl2A Cl 0.23347(5) 0.20324(2) 0.37474(4) 0.02326(10) Uani 1 1 d . .
Cl2C Cl 0.15887(6) -0.11314(2) 0.18401(4) 0.02527(10) Uani 1 1 d . .
Cl1B Cl -0.09371(5) 0.11605(2) -0.49453(4) 0.02531(10) Uani 1 1 d . .
Cl2B Cl 0.36239(6) 0.14521(2) -0.18385(4) 0.03658(13) Uani 1 1 d . .
Cl1A Cl 0.54472(6) 0.07043(2) 0.37090(5) 0.03745(14) Uani 1 1 d . .
C10A C 0.4968(2) 0.11053(7) 0.43348(16) 0.0253(4) Uani 1 1 d . .
C9C C 0.27203(18) -0.17880(5) 0.12243(13) 0.0132(3) Uani 1 1 d . .
N1C N 0.31221(15) -0.15411(4) 0.05393(11) 0.0137(3) Uani 1 1 d . .
H1C H 0.3763 -0.1356 0.0757 0.016 Uiso 1 1 calc R U
N1B N 0.14536(17) 0.09261(5) -0.31737(11) 0.0183(3) Uani 1 1 d . .
H1B H 0.1363 0.0853 -0.2588 0.022 Uiso 1 1 calc R U
N1A N 0.31862(16) 0.12852(4) 0.28086(11) 0.0162(3) Uani 1 1 d . .
H1A H 0.2728 0.1058 0.2683 0.019 Uiso 1 1 calc R U
C3B C 0.13818(18) 0.02299(6) -0.36566(13) 0.0153(3) Uani 1 1 d . .
C6C C 0.13611(18) -0.18352(5) -0.08765(14) 0.0150(3) Uani 1 1 d . .
H6C H 0.1023 -0.1998 -0.0435 0.018 Uiso 1 1 calc R U
C7C C 0.25078(18) -0.15862(5) -0.05015(12) 0.0116(3) Uani 1 1 d . .
C9B C 0.1364(2) 0.13301(6) -0.34186(14) 0.0181(4) Uani 1 1 d . .
C2C C 0.30535(18) -0.13578(5) -0.11556(13) 0.0129(3) Uani 1 1 d . .
C7B C 0.21998(19) 0.07224(6) -0.46451(13) 0.0180(4) Uani 1 1 d . .
H7B H 0.2386 0.0992 -0.4772 0.022 Uiso 1 1 calc R U
C4B C 0.16632(19) -0.00653(6) -0.42780(14) 0.0182(4) Uani 1 1 d . .
H4B H 0.1485 -0.0336 -0.4154 0.022 Uiso 1 1 calc R U
C14A C 0.3614(2) 0.16920(6) 0.43312(14) 0.0194(4) Uani 1 1 d . .
C8A C 0.31286(19) 0.15456(5) 0.20005(13) 0.0144(3) Uani 1 1 d . .
C14C C 0.20154(19) -0.16358(5) 0.18915(13) 0.0164(3) Uani 1 1 d . .
C6A C 0.4055(2) 0.20939(6) 0.12540(15) 0.0232(4) Uani 1 1 d . .
H6A H 0.4712 0.2305 0.1310 0.028 Uiso 1 1 calc R U
C4A C 0.2105(2) 0.17155(6) 0.02789(14) 0.0209(4) Uani 1 1 d . .
H4A H 0.1425 0.1668 -0.0340 0.025 Uiso 1 1 calc R U
C10C C 0.3041(2) -0.21962(6) 0.13171(14) 0.0193(4) Uani 1 1 d . .
C3C C 0.2374(2) -0.13757(5) -0.21726(14) 0.0191(4) Uani 1 1 d . .
H3C H 0.2723 -0.1221 -0.2623 0.023 Uiso 1 1 calc R U
C6B C 0.2438(2) 0.04223(6) -0.52652(14) 0.0197(4) Uani 1 1 d . .
H6B H 0.2769 0.0488 -0.5824 0.024 Uiso 1 1 calc R U
C5C C 0.0709(2) -0.18474(5) -0.18895(14) 0.0189(4) Uani 1 1 d . .
H5C H -0.0081 -0.2017 -0.2139 0.023 Uiso 1 1 calc R U
C7A C 0.4083(2) 0.18584(5) 0.20774(14) 0.0176(4) Uani 1 1 d . .
H7A H 0.4756 0.1910 0.2697 0.021 Uiso 1 1 calc R U
C9A C 0.39261(19) 0.13674(6) 0.37929(14) 0.0173(4) Uani 1 1 d . .
C4C C 0.1201(2) -0.16144(6) -0.25414(14) 0.0217(4) Uani 1 1 d . .
H4C H 0.0739 -0.1618 -0.3235 0.026 Uiso 1 1 calc R U
C8B C 0.16857(18) 0.06267(5) -0.38346(13) 0.0151(3) Uani 1 1 d . .
C14B C 0.2266(2) 0.16139(6) -0.28366(15) 0.0239(4) Uani 1 1 d . .
C10B C 0.0317(2) 0.14824(6) -0.42309(14) 0.0196(4) Uani 1 1 d . .
C11C C 0.2680(2) -0.24345(6) 0.20251(16) 0.0251(4) Uani 1 1 d . .
H11C H 0.2894 -0.2711 0.2060 0.030 Uiso 1 1 calc R U
C13C C 0.1671(2) -0.18671(6) 0.26114(15) 0.0243(4) Uani 1 1 d . .
H13C H 0.1206 -0.1751 0.3057 0.029 Uiso 1 1 calc R U
C3A C 0.21078(19) 0.14745(5) 0.10972(13) 0.0154(3) Uani 1 1 d . .
C5A C 0.3068(2) 0.20214(6) 0.03484(15) 0.0247(4) Uani 1 1 d . .
H5A H 0.3055 0.2180 -0.0218 0.030 Uiso 1 1 calc R U
C12C C 0.2007(2) -0.22672(6) 0.26784(16) 0.0278(5) Uani 1 1 d . .
H12C H 0.1777 -0.2428 0.3172 0.033 Uiso 1 1 calc R U
C13B C 0.2136(2) 0.20194(7) -0.30377(18) 0.0314(5) Uani 1 1 d . .
H13B H 0.2749 0.2203 -0.2611 0.038 Uiso 1 1 calc R U
C12B C 0.1117(3) 0.21546(6) -0.38573(18) 0.0314(5) Uani 1 1 d . .
H12B H 0.1040 0.2431 -0.4009 0.038 Uiso 1 1 calc R U
C11B C 0.0203(2) 0.18864(6) -0.44604(16) 0.0258(4) Uani 1 1 d . .
H11B H -0.0500 0.1978 -0.5029 0.031 Uiso 1 1 calc R U
C5B C 0.2198(2) 0.00271(6) -0.50752(14) 0.0199(4) Uani 1 1 d . .
H5B H 0.2396 -0.0178 -0.5485 0.024 Uiso 1 1 calc R U
C1B C 0.16016(18) 0.00716(5) -0.18158(12) 0.0126(3) Uani 1 1 d . .
C1A C 0.16944(18) 0.07507(5) 0.07866(13) 0.0146(3) Uani 1 1 d . .
C11 C 0.40556(17) -0.07155(5) -0.02858(12) 0.0107(3) Uani 1 1 d . .
C1C C 0.43373(18) -0.10972(5) -0.07798(13) 0.0138(3) Uani 1 1 d . .
H1C1 H 0.4714 -0.1028 -0.1348 0.017 Uiso 1 1 calc R U
H1C2 H 0.5071 -0.1251 -0.0295 0.017 Uiso 1 1 calc R U
C2B C 0.06701(19) 0.01210(6) -0.28655(13) 0.0175(4) Uani 1 1 d . .
H2B1 H 0.0152 -0.0132 -0.3066 0.021 Uiso 1 1 calc R U
H2B2 H -0.0037 0.0329 -0.2857 0.021 Uiso 1 1 calc R U
C2A C 0.10540(19) 0.11385(5) 0.09942(14) 0.0180(4) Uani 1 1 d . .
H2A1 H 0.0762 0.1114 0.1617 0.022 Uiso 1 1 calc R U
H2A2 H 0.0206 0.1198 0.0442 0.022 Uiso 1 1 calc R U
O1B O 0.11556(13) -0.01442(4) -0.12186(9) 0.0132(2) Uani 1 1 d . .
O1C O 0.31260(13) -0.07008(4) 0.01702(9) 0.0155(3) Uani 1 1 d . .
O2C O 0.47804(12) -0.04030(3) -0.03447(9) 0.0125(2) Uani 1 1 d . .
O2B O 0.27657(12) 0.02559(4) -0.15239(9) 0.0154(3) Uani 1 1 d . .
O1A O 0.12271(13) 0.05826(4) -0.00566(9) 0.0161(3) Uani 1 1 d . .
O2A O 0.27148(14) 0.05988(4) 0.14399(9) 0.0184(3) Uani 1 1 d . .
O1W O 0.12636(12) -0.02207(4) 0.10694(9) 0.0136(2) Uani 1 1 d . .
H1M H 0.5521 -0.0197 0.1896 0.016 Uiso 1 1 d . U
H1WA H 0.0661 -0.0054 0.1223 0.020 Uiso 1 1 d . U
H1WB H 0.0662 -0.0393 0.0707 0.020 Uiso 1 1 d . U
Cl1C Cl 0.39433(6) -0.24133(2) 0.05432(4) 0.02949(11) Uani 1 1 d . .
O1M O 0.47401(13) -0.01534(4) 0.19238(9) 0.0169(3) Uani 1 1 d . .
C1M C 0.4520(2) -0.03550(7) 0.27717(15) 0.0278(5) Uani 1 1 d . .
H1M1 H 0.3550 -0.0311 0.2799 0.042 Uiso 1 1 calc R U
H1M2 H 0.5176 -0.0251 0.3380 0.042 Uiso 1 1 calc R U
H1M3 H 0.4683 -0.0641 0.2717 0.042 Uiso 1 1 calc R U
C13A C 0.4268(2) 0.17483(7) 0.53364(15) 0.0293(5) Uani 1 1 d . .
H13A H 0.4046 0.1974 0.5675 0.035 Uiso 1 1 calc R U
C11A C 0.5603(2) 0.11532(8) 0.53426(17) 0.0362(6) Uani 1 1 d . .
H11A H 0.6285 0.0966 0.5690 0.043 Uiso 1 1 calc R U
C12A C 0.5243(2) 0.14733(9) 0.58417(16) 0.0383(6) Uani 1 1 d . .
H12A H 0.5668 0.1505 0.6537 0.046 Uiso 1 1 calc R U

loop_
_atom_site_aniso_label
_atom_site_aniso_U_11
_atom_site_aniso_U_22
_atom_site_aniso_U_33
_atom_site_aniso_U_23
_atom_site_aniso_U_13
_atom_site_aniso_U_12
Pr1 0.00729(4) 0.00853(5) 0.00928(5) 0.00008(3) 0.00335(3) 0.00017(3)
Cl2A 0.0265(2) 0.0213(2) 0.0220(2) -0.00736(17) 0.00678(19) 0.00186(18)
Cl2C 0.0406(3) 0.0154(2) 0.0241(2) 0.00063(17) 0.0161(2) 0.00506(19)
Cl1B 0.0213(2) 0.0302(3) 0.0212(2) 0.00070(18) 0.00027(18) 0.00083(19)
Cl2B 0.0263(3) 0.0529(4) 0.0255(3) -0.0144(2) -0.0012(2) -0.0003(2)
Cl1A 0.0337(3) 0.0334(3) 0.0540(4) 0.0201(3) 0.0267(3) 0.0183(2)
C10A 0.0173(9) 0.0321(11) 0.0295(11) 0.0121(9) 0.0113(8) 0.0033(8)
C9C 0.0120(8) 0.0137(8) 0.0128(8) 0.0025(6) 0.0017(6) -0.0012(6)
N1C 0.0148(7) 0.0131(7) 0.0130(7) 0.0014(5) 0.0032(6) -0.0050(5)
N1B 0.0247(9) 0.0207(8) 0.0103(7) 0.0010(6) 0.0061(6) 0.0030(6)
N1A 0.0197(8) 0.0128(7) 0.0161(7) -0.0008(6) 0.0050(6) -0.0026(6)
C3B 0.0103(8) 0.0235(9) 0.0101(8) 0.0022(7) -0.0004(6) 0.0009(7)
C6C 0.0143(8) 0.0104(8) 0.0205(9) -0.0003(6) 0.0054(7) 0.0011(6)
C7C 0.0129(8) 0.0090(7) 0.0133(8) -0.0007(6) 0.0044(6) 0.0017(6)
C9B 0.0183(9) 0.0217(9) 0.0168(9) -0.0016(7) 0.0088(7) 0.0008(7)
C2C 0.0158(8) 0.0091(8) 0.0157(8) -0.0014(6) 0.0074(7) 0.0019(6)
C7B 0.0167(9) 0.0224(9) 0.0148(8) 0.0026(7) 0.0044(7) 0.0001(7)
C4B 0.0157(9) 0.0199(9) 0.0162(8) 0.0018(7) -0.0002(7) 0.0013(7)
C14A 0.0172(9) 0.0252(10) 0.0155(9) -0.0003(7) 0.0041(7) -0.0059(7)
C8A 0.0171(9) 0.0135(8) 0.0148(8) -0.0013(6) 0.0081(7) 0.0037(6)
C14C 0.0185(9) 0.0135(8) 0.0170(9) 0.0016(6) 0.0046(7) -0.0008(7)
C6A 0.0315(11) 0.0143(9) 0.0280(10) 0.0014(7) 0.0153(9) -0.0015(8)
C4A 0.0263(10) 0.0194(9) 0.0167(9) -0.0008(7) 0.0053(8) 0.0092(8)
C10C 0.0195(9) 0.0172(9) 0.0224(9) 0.0035(7) 0.0077(8) 0.0020(7)
C3C 0.0284(10) 0.0156(9) 0.0158(9) -0.0004(7) 0.0101(8) 0.0007(7)
C6B 0.0171(9) 0.0292(10) 0.0134(8) 0.0005(7) 0.0052(7) 0.0022(7)
C5C 0.0178(9) 0.0159(9) 0.0207(9) -0.0052(7) 0.0013(7) -0.0014(7)
C7A 0.0203(9) 0.0157(9) 0.0176(9) -0.0020(7) 0.0066(7) 0.0008(7)
C9A 0.0142(8) 0.0219(9) 0.0166(9) 0.0038(7) 0.0059(7) -0.0025(7)
C4C 0.0274(10) 0.0208(10) 0.0145(9) -0.0047(7) 0.0017(8) 0.0011(8)
C8B 0.0124(8) 0.0209(9) 0.0107(8) -0.0003(6) 0.0008(6) 0.0025(7)
C14B 0.0212(10) 0.0312(11) 0.0211(10) -0.0080(8) 0.0089(8) -0.0027(8)
C10B 0.0208(9) 0.0223(10) 0.0181(9) -0.0007(7) 0.0095(8) 0.0011(7)
C11C 0.0289(11) 0.0163(9) 0.0310(11) 0.0096(8) 0.0100(9) 0.0019(8)
C13C 0.0320(11) 0.0236(10) 0.0217(10) 0.0019(8) 0.0148(9) -0.0036(8)
C3A 0.0172(9) 0.0121(8) 0.0175(9) -0.0035(6) 0.0059(7) 0.0057(6)
C5A 0.0374(12) 0.0192(9) 0.0209(10) 0.0068(8) 0.0138(9) 0.0081(8)
C12C 0.0391(12) 0.0225(10) 0.0256(10) 0.0093(8) 0.0153(9) -0.0047(9)
C13B 0.0341(12) 0.0270(11) 0.0409(13) -0.0147(9) 0.0235(10) -0.0096(9)
C12B 0.0416(13) 0.0193(10) 0.0438(13) -0.0005(9) 0.0294(11) 0.0007(9)
C11B 0.0320(11) 0.0241(10) 0.0270(11) 0.0058(8) 0.0180(9) 0.0071(8)
C5B 0.0182(9) 0.0254(10) 0.0143(8) -0.0033(7) 0.0011(7) 0.0055(7)
C1B 0.0119(8) 0.0146(8) 0.0117(8) -0.0002(6) 0.0041(6) 0.0036(6)
C1A 0.0131(8) 0.0128(8) 0.0196(9) -0.0029(6) 0.0072(7) -0.0007(6)
C11 0.0110(8) 0.0096(7) 0.0106(8) 0.0021(6) 0.0015(6) 0.0009(6)
C1C 0.0154(8) 0.0109(8) 0.0179(8) -0.0004(6) 0.0095(7) 0.0000(6)
C2B 0.0122(8) 0.0257(10) 0.0134(8) 0.0029(7) 0.0013(7) -0.0025(7)
C2A 0.0146(9) 0.0165(9) 0.0226(9) -0.0064(7) 0.0043(7) 0.0048(7)
O1B 0.0148(6) 0.0119(6) 0.0126(6) 0.0000(4) 0.0035(5) -0.0016(4)
O1C 0.0177(6) 0.0107(6) 0.0226(7) -0.0003(5) 0.0130(5) -0.0002(5)
O2C 0.0120(6) 0.0106(6) 0.0162(6) -0.0006(4) 0.0060(5) -0.0018(4)
O2B 0.0100(6) 0.0233(7) 0.0129(6) 0.0018(5) 0.0030(5) -0.0012(5)
O1A 0.0157(6) 0.0131(6) 0.0177(6) -0.0040(5) 0.0018(5) 0.0029(5)
O2A 0.0183(7) 0.0175(6) 0.0175(6) -0.0044(5) 0.0018(5) 0.0052(5)
O1W 0.0098(6) 0.0147(6) 0.0174(6) -0.0008(5) 0.0056(5) -0.0017(5)
Cl1C 0.0369(3) 0.0206(2) 0.0379(3) 0.0069(2) 0.0220(2) 0.0128(2)
O1M 0.0110(6) 0.0269(7) 0.0138(6) 0.0061(5) 0.0051(5) 0.0030(5)
C1M 0.0186(10) 0.0438(13) 0.0205(10) 0.0143(9) 0.0041(8) -0.0018(9)
C13A 0.0286(11) 0.0433(13) 0.0164(10) -0.0050(9) 0.0066(8) -0.0151(10)
C11A 0.0155(10) 0.0608(17) 0.0297(12) 0.0241(11) 0.0016(9) 0.0010(10)
C12A 0.0254(12) 0.0695(18) 0.0154(10) 0.0091(10) -0.0022(9) -0.0150(11)

loop_
_atom_type_symbol
_atom_type_description
_atom_type_scat_dispersion_real
_atom_type_scat_dispersion_imag
_atom_type_scat_source
C C 0.0033 0.0016 'International Tables Vol C Tables 4.2.6.8 and 6.1.1.4'
H H 0.0000 0.0000 'International Tables Vol C Tables 4.2.6.8 and 6.1.1.4'
Cl Cl 0.1484 0.1585 'International Tables Vol C Tables 4.2.6.8 and 6.1.1.4'
N N 0.0061 0.0033 'International Tables Vol C Tables 4.2.6.8 and 6.1.1.4'
O O 0.0106 0.0060 'International Tables Vol C Tables 4.2.6.8 and 6.1.1.4'
Pr Pr -0.2180 2.8214 'International Tables Vol C Tables 4.2.6.8 and 6.1.1.4'

loop_
_geom_angle_atom_site_label_1
_geom_angle_atom_site_label_2
_geom_angle_atom_site_label_3
_geom_angle
_geom_angle_site_symmetry_1
_geom_angle_site_symmetry_3
O2C Pr1 O1W 154.42(4) 3_655 .
O2C Pr1 O1M 75.98(4) 3_655 .
O1W Pr1 O1M 83.90(4) . .
O2C Pr1 O1A 103.75(4) 3_655 .
O1W Pr1 O1A 77.47(4) . .
O1M Pr1 O1A 130.39(4) . .
O2C Pr1 O2A 84.37(4) 3_655 .
O1W Pr1 O2A 76.33(4) . .
O1M Pr1 O2A 79.02(4) . .
O1A Pr1 O2A 52.11(4) . .
O2C Pr1 O1B 126.15(4) 3_655 .
O1W Pr1 O1B 78.83(4) . .
O1M Pr1 O1B 148.43(4) . .
O1A Pr1 O1B 71.04(4) . .
O2A Pr1 O1B 121.34(4) . .
O2C Pr1 O1C 116.77(4) 3_655 .
O1W Pr1 O1C 72.74(4) . .
O1M Pr1 O1C 77.04(4) . .
O1A Pr1 O1C 136.55(4) . .
O2A Pr1 O1C 142.45(4) . .
O1B Pr1 O1C 72.69(4) . .
O2C Pr1 O2B 75.47(4) 3_655 .
O1W Pr1 O2B 128.00(4) . .
O1M Pr1 O2B 146.42(4) . .
O1A Pr1 O2B 73.95(4) . .
O2A Pr1 O2B 115.13(4) . .
O1B Pr1 O2B 51.15(4) . .
O1C Pr1 O2B 100.67(4) . .
O2C Pr1 O2C 69.09(4) 3_655 .
O1W Pr1 O2C 123.03(4) . .
O1M Pr1 O2C 79.97(4) . .
O1A Pr1 O2C 147.54(4) . .
O2A Pr1 O2C 149.41(4) . .
O1B Pr1 O2C 87.55(4) . .
O1C Pr1 O2C 50.47(4) . .
O2B Pr1 O2C 73.61(4) . .
O2C Pr1 C1A 93.57(4) 3_655 .
O1W Pr1 C1A 76.32(4) . .
O1M Pr1 C1A 104.83(5) . .
O1A Pr1 C1A 26.13(5) . .
O2A Pr1 C1A 26.01(5) . .
O1B Pr1 C1A 96.53(4) . .
O1C Pr1 C1A 148.64(4) . .
O2B Pr1 C1A 94.22(5) . .
O2C Pr1 C1A 160.64(4) . .
O2C Pr1 C1B 101.07(4) 3_655 .
O1W Pr1 C1B 103.07(4) . .
O1M Pr1 C1B 160.59(4) . .
O1A Pr1 C1B 69.02(4) . .
O2A Pr1 C1B 120.09(4) . .
O1B Pr1 C1B 25.56(4) . .
O1C Pr1 C1B 87.65(4) . .
O2B Pr1 C1B 25.67(4) . .
O2C Pr1 C1B 81.08(4) . .
C1A Pr1 C1B 94.46(5) . .
O2C Pr1 C11 94.29(4) 3_655 .
O1W Pr1 C11 97.68(4) . .
O1M Pr1 C11 80.14(4) . .
O1A Pr1 C11 147.28(4) . .
O2A Pr1 C11 158.80(4) . .
O1B Pr1 C11 76.27(4) . .
O1C Pr1 C11 24.96(4) . .
O2B Pr1 C11 84.75(4) . .
O2C Pr1 C11 25.82(4) . .
C1A Pr1 C11 171.54(5) . .
C1B Pr1 C11 80.97(4) . .
C11A C10A C9A 122.3(2) . .
C11A C10A Cl1A 119.37(17) . .
C9A C10A Cl1A 118.31(16) . .
N1C C9C C14C 121.43(16) . .
N1C C9C C10C 122.75(16) . .
C14C C9C C10C 115.77(16) . .
C9C N1C C7C 120.83(14) . .
C9C N1C H1C 119.6 . .
C7C N1C H1C 119.6 . .
C9B N1B C8B 122.55(15) . .
C9B N1B H1B 118.7 . .
C8B N1B H1B 118.7 . .
C9A N1A C8A 123.89(15) . .
C9A N1A H1A 118.1 . .
C8A N1A H1A 118.1 . .
C4B C3B C8B 118.45(16) . .
C4B C3B C2B 119.69(17) . .
C8B C3B C2B 121.71(16) . .
C5C C6C C7C 120.38(17) . .
C5C C6C H6C 119.8 . .
C7C C6C H6C 119.8 . .
C6C C7C C2C 120.07(16) . .
C6C C7C N1C 121.66(15) . .
C2C C7C N1C 118.21(15) . .
N1B C9B C14B 122.08(18) . .
N1B C9B C10B 122.32(17) . .
C14B C9B C10B 115.51(18) . .
C3C C2C C7C 118.24(16) . .
C3C C2C C1C 120.12(15) . .
C7C C2C C1C 121.63(15) . .
C6B C7B C8B 119.86(18) . .
C6B C7B H7B 120.1 . .
C8B C7B H7B 120.1 . .
C5B C4B C3B 121.52(18) . .
C5B C4B H4B 119.2 . .
C3B C4B H4B 119.2 . .
C13A C14A C9A 122.5(2) . .
C13A C14A Cl2A 117.56(17) . .
C9A C14A Cl2A 119.93(14) . .
C7A C8A C3A 120.09(17) . .
C7A C8A N1A 121.65(16) . .
C3A C8A N1A 118.23(16) . .
C13C C14C C9C 122.86(17) . .
C13C C14C Cl2C 118.08(15) . .
C9C C14C Cl2C 119.04(13) . .
C7A C6A C5A 120.19(18) . .
C7A C6A H6A 119.9 . .
C5A C6A H6A 119.9 . .
C5A C4A C3A 121.60(18) . .
C5A C4A H4A 119.2 . .
C3A C4A H4A 119.2 . .
C11C C10C C9C 122.10(17) . .
C11C C10C Cl1C 118.36(15) . .
C9C C10C Cl1C 119.54(14) . .
C4C C3C C2C 121.50(17) . .
C4C C3C H3C 119.2 . .
C2C C3C H3C 119.2 . .
C5B C6B C7B 120.53(17) . .
C5B C6B H6B 119.7 . .
C7B C6B H6B 119.7 . .
C6C C5C C4C 120.32(17) . .
C6C C5C H5C 119.8 . .
C4C C5C H5C 119.8 . .
C6A C7A C8A 120.32(18) . .
C6A C7A H7A 119.8 . .
C8A C7A H7A 119.8 . .
N1A C9A C14A 123.19(17) . .
N1A C9A C10A 120.92(18) . .
C14A C9A C10A 115.69(18) . .
C5C C4C C3C 119.40(17) . .
C5C C4C H4C 120.3 . .
C3C C4C H4C 120.3 . .
C7B C8B C3B 120.28(17) . .
C7B C8B N1B 121.33(17) . .
C3B C8B N1B 118.39(16) . .
C13B C14B C9B 122.7(2) . .
C13B C14B Cl2B 118.53(17) . .
C9B C14B Cl2B 118.76(16) . .
C11B C10B C9B 122.40(19) . .
C11B C10B Cl1B 118.33(16) . .
C9B C10B Cl1B 119.20(15) . .
C12C C11C C10C 119.76(18) . .
C12C C11C H11C 120.1 . .
C10C C11C H11C 120.1 . .
C12C C13C C14C 119.53(18) . .
C12C C13C H13C 120.2 . .
C14C C13C H13C 120.2 . .
C4A C3A C8A 118.39(17) . .
C4A C3A C2A 120.37(17) . .
C8A C3A C2A 121.21(16) . .
C4A C5A C6A 119.38(18) . .
C4A C5A H5A 120.3 . .
C6A C5A H5A 120.3 . .
C13C C12C C11C 119.97(18) . .
C13C C12C H12C 120.0 . .
C11C C12C H12C 120.0 . .
C12B C13B C14B 119.8(2) . .
C12B C13B H13B 120.1 . .
C14B C13B H13B 120.1 . .
C13B C12B C11B 119.8(2) . .
C13B C12B H12B 120.1 . .
C11B C12B H12B 120.1 . .
C12B C11B C10B 119.7(2) . .
C12B C11B H11B 120.1 . .
C10B C11B H11B 120.1 . .
C6B C5B C4B 119.27(17) . .
C6B C5B H5B 120.4 . .
C4B C5B H5B 120.4 . .
O2B C1B O1B 120.89(15) . .
O2B C1B C2B 120.98(15) . .
O1B C1B C2B 118.03(15) . .
O2B C1B Pr1 62.25(9) . .
O1B C1B Pr1 58.95(9) . .
C2B C1B Pr1 170.91(12) . .
O2A C1A O1A 120.17(16) . .
O2A C1A C2A 120.13(16) . .
O1A C1A C2A 119.68(16) . .
O2A C1A Pr1 60.21(9) . .
O1A C1A Pr1 60.07(9) . .
C2A C1A Pr1 175.14(12) . .
O1C C11 O2C 119.90(15) . .
O1C C11 C1C 121.03(14) . .
O2C C11 C1C 119.07(14) . .
O1C C11 Pr1 58.41(8) . .
O2C C11 Pr1 62.64(8) . .
C1C C11 Pr1 168.90(12) . .
C2C C1C C11 113.95(14) . .
C2C C1C H1C1 108.8 . .
C11 C1C H1C1 108.8 . .
C2C C1C H1C2 108.8 . .
C11 C1C H1C2 108.8 . .
H1C1 C1C H1C2 107.7 . .
C3B C2B C1B 117.03(15) . .
C3B C2B H2B1 108.0 . .
C1B C2B H2B1 108.0 . .
C3B C2B H2B2 108.0 . .
C1B C2B H2B2 108.0 . .
H2B1 C2B H2B2 107.3 . .
C1A C2A C3A 110.32(14) . .
C1A C2A H2A1 109.6 . .
C3A C2A H2A1 109.6 . .
C1A C2A H2A2 109.6 . .
C3A C2A H2A2 109.6 . .
H2A1 C2A H2A2 108.1 . .
C1B O1B Pr1 95.48(10) . .
C11 O1C Pr1 96.64(10) . .
C11 O2C Pr1 154.08(11) . 3_655
C11 O2C Pr1 91.54(9) . .
Pr1 O2C Pr1 110.90(4) 3_655 .
C1B O2B Pr1 92.09(10) . .
C1A O1A Pr1 93.79(10) . .
C1A O2A Pr1 93.79(10) . .
Pr1 O1W H1WA 118.8 . .
Pr1 O1W H1WB 116.5 . .
H1WA O1W H1WB 99.3 . .
C1M O1M Pr1 131.45(11) . .
C1M O1M H1M 108.8 . .
Pr1 O1M H1M 114.7 . .
O1M C1M H1M1 109.5 . .
O1M C1M H1M2 109.5 . .
H1M1 C1M H1M2 109.5 . .
O1M C1M H1M3 109.5 . .
H1M1 C1M H1M3 109.5 . .
H1M2 C1M H1M3 109.5 . .
C12A C13A C14A 119.4(2) . .
C12A C13A H13A 120.3 . .
C14A C13A H13A 120.3 . .
C12A C11A C10A 119.7(2) . .
C12A C11A H11A 120.1 . .
C10A C11A H11A 120.1 . .
C11A C12A C13A 120.3(2) . .
C11A C12A H12A 119.9 . .
C13A C12A H12A 119.9 . .

loop_
_geom_bond_atom_site_label_1
_geom_bond_atom_site_label_2
_geom_bond_distance
_geom_bond_site_symmetry_2
Pr1 O2C 2.4213(11) 3_655
Pr1 O1W 2.4760(11) .
Pr1 O1M 2.4863(12) .
Pr1 O1A 2.5009(12) .
Pr1 O2A 2.5042(12) .
Pr1 O1B 2.5207(12) .
Pr1 O1C 2.5281(12) .
Pr1 O2B 2.5935(12) .
Pr1 O2C 2.6192(12) .
Pr1 C1A 2.8794(17) .
Pr1 C1B 2.9288(17) .
Pr1 C11 2.9481(16) .
Cl2A C14A 1.732(2) .
Cl2C C14C 1.7406(18) .
Cl1B C10B 1.736(2) .
Cl2B C14B 1.733(2) .
Cl1A C10A 1.738(2) .
C10A C11A 1.382(3) .
C10A C9A 1.406(3) .
C9C N1C 1.401(2) .
C9C C14C 1.402(2) .
C9C C10C 1.403(2) .
N1C C7C 1.419(2) .
N1C H1C 0.8800 .
N1B C9B 1.394(2) .
N1B C8B 1.423(2) .
N1B H1B 0.8800 .
N1A C9A 1.394(2) .
N1A C8A 1.414(2) .
N1A H1A 0.8800 .
C3B C4B 1.393(3) .
C3B C8B 1.401(3) .
C3B C2B 1.506(2) .
C6C C5C 1.383(3) .
C6C C7C 1.389(2) .
C6C H6C 0.9500 .
C7C C2C 1.406(2) .
C9B C14B 1.401(3) .
C9B C10B 1.404(3) .
C2C C3C 1.394(3) .
C2C C1C 1.510(2) .
C7B C6B 1.389(3) .
C7B C8B 1.397(2) .
C7B H7B 0.9500 .
C4B C5B 1.390(3) .
C4B H4B 0.9500 .
C14A C13A 1.386(3) .
C14A C9A 1.404(3) .
C8A C7A 1.395(3) .
C8A C3A 1.401(3) .
C14C C13C 1.383(2) .
C6A C7A 1.387(3) .
C6A C5A 1.388(3) .
C6A H6A 0.9500 .
C4A C5A 1.384(3) .
C4A C3A 1.398(3) .
C4A H4A 0.9500 .
C10C C11C 1.390(3) .
C10C Cl1C 1.7363(19) .
C3C C4C 1.386(3) .
C3C H3C 0.9500 .
C6B C5B 1.385(3) .
C6B H6B 0.9500 .
C5C C4C 1.384(3) .
C5C H5C 0.9500 .
C7A H7A 0.9500 .
C4C H4C 0.9500 .
C14B C13B 1.388(3) .
C10B C11B 1.390(3) .
C11C C12C 1.385(3) .
C11C H11C 0.9500 .
C13C C12C 1.380(3) .
C13C H13C 0.9500 .
C3A C2A 1.514(3) .
C5A H5A 0.9500 .
C12C H12C 0.9500 .
C13B C12B 1.376(3) .
C13B H13B 0.9500 .
C12B C11B 1.384(3) .
C12B H12B 0.9500 .
C11B H11B 0.9500 .
C5B H5B 0.9500 .
C1B O2B 1.269(2) .
C1B O1B 1.270(2) .
C1B C2B 1.509(2) .
C1A O2A 1.265(2) .
C1A O1A 1.271(2) .
C1A C2A 1.509(2) .
C11 O1C 1.252(2) .
C11 O2C 1.2845(19) .
C11 C1C 1.515(2) .
C1C H1C1 0.9900 .
C1C H1C2 0.9900 .
C2B H2B1 0.9900 .
C2B H2B2 0.9900 .
C2A H2A1 0.9900 .
C2A H2A2 0.9900 .
O2C Pr1 2.4214(11) 3_655
O1W H1WA 0.8846 .
O1W H1WB 0.8805 .
O1M C1M 1.429(2) .
O1M H1M 0.7955 .
C1M H1M1 0.9800 .
C1M H1M2 0.9800 .
C1M H1M3 0.9800 .
C13A C12A 1.379(3) .
C13A H13A 0.9500 .
C11A C12A 1.378(4) .
C11A H11A 0.9500 .
C12A H12A 0.9500 .

loop_
_geom_hbond_atom_site_label_D
_geom_hbond_atom_site_label_H
_geom_hbond_atom_site_label_A
_geom_hbond_distance_DH
_geom_hbond_distance_HA
_geom_hbond_distance_DA
_geom_hbond_angle_DHA
_geom_hbond_site_symmetry_A
O1W H1WA O1B 0.88 1.91 2.7414(17) 155.8 3
O1W H1WB O1A 0.88 1.94 2.7583(17) 153.1 3

loop_
_geom_torsion_atom_site_label_1
_geom_torsion_atom_site_label_2
_geom_torsion_atom_site_label_3
_geom_torsion_atom_site_label_4
_geom_torsion
_geom_torsion_site_symmetry_4
C14C C9C N1C C7C -114.12(19) .
C10C C9C N1C C7C 68.5(2) .
C5C C6C C7C C2C -2.9(3) .
C5C C6C C7C N1C 174.44(16) .
C9C N1C C7C C6C 9.0(2) .
C9C N1C C7C C2C -173.62(15) .
C8B N1B C9B C14B -122.1(2) .
C8B N1B C9B C10B 61.5(2) .
C6C C7C C2C C3C 2.9(2) .
N1C C7C C2C C3C -174.50(15) .
C6C C7C C2C C1C -177.32(15) .
N1C C7C C2C C1C 5.3(2) .
C8B C3B C4B C5B -1.7(3) .
C2B C3B C4B C5B 173.95(17) .
C9A N1A C8A C7A 16.4(3) .
C9A N1A C8A C3A -165.65(16) .
N1C C9C C14C C13C -176.47(18) .
C10C C9C C14C C13C 1.1(3) .
N1C C9C C14C Cl2C 1.8(2) .
C10C C9C C14C Cl2C 179.40(14) .
N1C C9C C10C C11C 177.61(18) .
C14C C9C C10C C11C 0.1(3) .
N1C C9C C10C Cl1C -1.2(3) .
C14C C9C C10C Cl1C -178.76(14) .
C7C C2C C3C C4C -0.8(3) .
C1C C2C C3C C4C 179.46(17) .
C8B C7B C6B C5B -1.3(3) .
C7C C6C C5C C4C 0.6(3) .
C5A C6A C7A C8A 0.4(3) .
C3A C8A C7A C6A -1.8(3) .
N1A C8A C7A C6A 176.05(17) .
C8A N1A C9A C14A 62.1(2) .
C8A N1A C9A C10A -123.38(19) .
C13A C14A C9A N1A 173.65(18) .
Cl2A C14A C9A N1A -4.5(2) .
C13A C14A C9A C10A -1.2(3) .
Cl2A C14A C9A C10A -179.29(14) .
C11A C10A C9A N1A -172.24(18) .
Cl1A C10A C9A N1A 6.9(2) .
C11A C10A C9A C14A 2.7(3) .
Cl1A C10A C9A C14A -178.16(14) .
C6C C5C C4C C3C 1.5(3) .
C2C C3C C4C C5C -1.4(3) .
C6B C7B C8B C3B -1.3(3) .
C6B C7B C8B N1B 178.86(17) .
C4B C3B C8B C7B 2.8(3) .
C2B C3B C8B C7B -172.75(16) .
C4B C3B C8B N1B -177.39(16) .
C2B C3B C8B N1B 7.1(2) .
C9B N1B C8B C7B 17.0(3) .
C9B N1B C8B C3B -162.78(17) .
N1B C9B C14B C13B -176.08(18) .
C10B C9B C14B C13B 0.5(3) .
N1B C9B C14B Cl2B 5.2(2) .
C10B C9B C14B Cl2B -178.16(14) .
N1B C9B C10B C11B 178.26(17) .
C14B C9B C10B C11B 1.6(3) .
N1B C9B C10B Cl1B 1.3(2) .
C14B C9B C10B Cl1B -175.28(14) .
C9C C10C C11C C12C -1.3(3) .
Cl1C C10C C11C C12C 177.58(17) .
C9C C14C C13C C12C -1.0(3) .
Cl2C C14C C13C C12C -179.38(17) .
C5A C4A C3A C8A -0.8(3) .
C5A C4A C3A C2A -179.13(17) .
C7A C8A C3A C4A 2.0(2) .
N1A C8A C3A C4A -175.99(15) .
C7A C8A C3A C2A -179.69(16) .
N1A C8A C3A C2A 2.4(2) .
C3A C4A C5A C6A -0.6(3) .
C7A C6A C5A C4A 0.8(3) .
C14C C13C C12C C11C -0.2(3) .
C10C C11C C12C C13C 1.3(3) .
C9B C14B C13B C12B -2.3(3) .
Cl2B C14B C13B C12B 176.46(16) .
C14B C13B C12B C11B 1.8(3) .
C13B C12B C11B C10B 0.3(3) .
C9B C10B C11B C12B -2.1(3) .
Cl1B C10B C11B C12B 174.83(15) .
C7B C6B C5B C4B 2.4(3) .
C3B C4B C5B C6B -0.9(3) .
C3C C2C C1C C11 104.50(18) .
C7C C2C C1C C11 -75.3(2) .
O1C C11 C1C C2C 30.9(2) .
O2C C11 C1C C2C -148.66(15) .
Pr1 C11 C1C C2C -52.8(6) .
C4B C3B C2B C1B 99.5(2) .
C8B C3B C2B C1B -85.0(2) .
O2B C1B C2B C3B 27.0(2) .
O1B C1B C2B C3B -156.35(16) .
O2A C1A C2A C3A 65.7(2) .
O1A C1A C2A C3A -112.52(18) .
C4A C3A C2A C1A 95.2(2) .
C8A C3A C2A C1A -83.1(2) .
O2B C1B O1B Pr1 6.48(17) .
C2B C1B O1B Pr1 -170.14(13) .
O2C C11 O1C Pr1 12.53(16) .
C1C C11 O1C Pr1 -167.02(13) .
O1C C11 O2C Pr1 138.7(2) 3_655
C1C C11 O2C Pr1 -41.7(3) 3_655
Pr1 C11 O2C Pr1 150.7(3) 3_655
O1C C11 O2C Pr1 -12.01(16) .
C1C C11 O2C Pr1 167.55(13) .
O1B C1B O2B Pr1 -6.28(16) .
C2B C1B O2B Pr1 170.24(14) .
O2A C1A O1A Pr1 -3.84(17) .
C2A C1A O1A Pr1 174.41(14) .
O1A C1A O2A Pr1 3.83(17) .
C2A C1A O2A Pr1 -174.41(14) .
C9A C14A C13A C12A -1.3(3) .
Cl2A C14A C13A C12A 176.82(16) .
C9A C10A C11A C12A -1.7(3) .
Cl1A C10A C11A C12A 179.15(17) .
C10A C11A C12A C13A -0.9(3) .
C14A C13A C12A C11A 2.4(3) .
